data_4065201
loop_
_publ_author_name
'Liedtke, Ren\'e'
'Fr\"ohlich, Roland'
'Kehr, Gerald'
'Erker, Gerhard'

_publ_section_title
;
 Frustrated Lewis Pair Reactions With Bis-Acetylenic Substrates: Exploring
 the Narrow Gap Separating Very Different Competing Reaction Pathways
;
_journal_issue 19
_journal_name_full Organometallics
_journal_page_first 5222
_journal_paper_doi 10.1021/om200615n
_journal_volume 30
_journal_year 2011
_chemical_formula_sum 'C48 H10 B Cl4 F30 P'
_chemical_formula_weight 1340.14
_chemical_name_systematic
; 
 ? 
;
_space_group_IT_number 14
_symmetry_cell_setting monoclinic
_symmetry_space_group_name_Hall '-P 2yn'
_symmetry_space_group_name_H-M 'P 1 21/n 1'
_atom_sites_solution_hydrogens geom
_atom_sites_solution_primary direct
_atom_sites_solution_secondary difmap
_audit_creation_method SHELXL-97
_cell_angle_alpha 90.00
_cell_angle_beta 101.001(2)
_cell_angle_gamma 90.00
_cell_formula_units_Z 4
_cell_length_a 17.3309(9)
_cell_length_b 16.4872(6)
_cell_length_c 17.3411(8)
_cell_measurement_reflns_used 7780
_cell_measurement_temperature 223(2)
_cell_measurement_theta_max 68.25
_cell_measurement_theta_min 0.88
_cell_volume 4864.0(4)
_computing_cell_refinement 'Collect (Nonius B.V., 1998)'
_computing_data_collection 'Collect (Nonius B.V., 1998)'
_computing_data_reduction 'Denzo-SMN (Otwinowski & Minor, 1997)'
_computing_molecular_graphics 'XP (BrukerAXS, 2000)'
_computing_publication_material 'SHELXL-97 (Sheldrick, 1997)'
_computing_structure_refinement 'SHELXL-97 (Sheldrick, 1997)'
_computing_structure_solution 'SHELXS-97 (Sheldrick, 1990)'
_diffrn_ambient_temperature 223(2)
_diffrn_measured_fraction_theta_full 0.928
_diffrn_measured_fraction_theta_max 0.928
_diffrn_measurement_device_type 'Nonius KappaCCD APEXII'
_diffrn_measurement_method '\w and \f scans'
_diffrn_radiation_monochromator graphite
_diffrn_radiation_source 'fine-focus sealed tube'
_diffrn_radiation_type CuK\a
_diffrn_radiation_wavelength 1.54178
_diffrn_reflns_av_R_equivalents 0.125
_diffrn_reflns_av_sigmaI/netI 0.629
_diffrn_reflns_limit_h_max 20
_diffrn_reflns_limit_h_min -19
_diffrn_reflns_limit_k_max 19
_diffrn_reflns_limit_k_min -17
_diffrn_reflns_limit_l_max 20
_diffrn_reflns_limit_l_min -20
_diffrn_reflns_number 46833
_diffrn_reflns_theta_full 67.14
_diffrn_reflns_theta_max 67.14
_diffrn_reflns_theta_min 3.73
_exptl_absorpt_coefficient_mu 3.959
_exptl_absorpt_correction_T_max 0.8266
_exptl_absorpt_correction_T_min 0.3830
_exptl_absorpt_correction_type multi-scan
_exptl_absorpt_process_details 'Denzo (Otwinowski, Borek, Majewski & Minor, 2003)'
_exptl_crystal_colour colourless
_exptl_crystal_density_diffrn 1.830
_exptl_crystal_density_method 'not measured'
_exptl_crystal_description needle
_exptl_crystal_F_000 2624
_exptl_crystal_size_max 0.30
_exptl_crystal_size_mid 0.05
_exptl_crystal_size_min 0.05
_refine_diff_density_max 0.524
_refine_diff_density_min -0.663
_refine_diff_density_rms 0.078
_refine_ls_extinction_coef 0.00073(12)
_refine_ls_extinction_expression Fc^*^=kFc[1+0.001xFc^2^\l^3^/sin(2\q)]^-1/4^
_refine_ls_extinction_method SHELXL
_refine_ls_goodness_of_fit_ref 1.015
_refine_ls_hydrogen_treatment constr
_refine_ls_matrix_type full
_refine_ls_number_parameters 802
_refine_ls_number_reflns 8088
_refine_ls_number_restraints 130
_refine_ls_restrained_S_all 1.050
_refine_ls_R_factor_all 0.1294
_refine_ls_R_factor_gt 0.0720
_refine_ls_shift/su_max 0.001
_refine_ls_shift/su_mean 0.000
_refine_ls_structure_factor_coef Fsqd
_refine_ls_weighting_details 'calc w=1/[\s^2^(Fo^2^)+(0.0994P)^2^+10.5564P] where P=(Fo^2^+2Fc^2^)/3'
_refine_ls_weighting_scheme calc
_refine_ls_wR_factor_gt 0.1769
_refine_ls_wR_factor_ref 0.2199
_reflns_number_gt 4767
_reflns_number_total 8088
_reflns_threshold_expression >2sigma(I)
_cod_data_source_file om200615n_si_007.cif
_cod_data_source_block erk5761
_cod_original_sg_symbol_H-M P21/n
_cod_database_code 4065201

loop_
_symmetry_equiv_pos_as_xyz
'x, y, z'
'-x+1/2, y+1/2, -z+1/2'
'-x, -y, -z'
'x-1/2, -y-1/2, z-1/2'

loop_
_atom_site_label
_atom_site_type_symbol
_atom_site_fract_x
_atom_site_fract_y
_atom_site_fract_z
_atom_site_U_iso_or_equiv
_atom_site_adp_type
_atom_site_occupancy
_atom_site_symmetry_multiplicity
_atom_site_calc_flag
_atom_site_refinement_flags
_atom_site_disorder_assembly
_atom_site_disorder_group
P1 P 0.59335(8) 0.17457(9) 0.21720(9) 0.0421(4) Uani 1 1 d . . .
C1 C 0.6887(3) 0.1709(3) 0.1953(3) 0.0419(13) Uani 1 1 d . . .
H1 H 0.7091 0.2204 0.1814 0.050 Uiso 1 1 calc R . .
C2 C 0.7361(3) 0.1052(3) 0.1961(3) 0.0417(13) Uani 1 1 d . . .
C3 C 0.7239(3) 0.0309(3) 0.2388(3) 0.0417(13) Uani 1 1 d . . .
C4 C 0.7184(3) 0.0307(4) 0.3174(4) 0.0506(15) Uani 1 1 d . . .
H4 H 0.7236 0.0795 0.3460 0.061 Uiso 1 1 calc R . .
C5 C 0.7051(4) -0.0424(4) 0.3546(4) 0.0609(18) Uani 1 1 d . . .
H5 H 0.7026 -0.0428 0.4083 0.073 Uiso 1 1 calc R . .
C6 C 0.6958(4) -0.1128(4) 0.3122(4) 0.0630(18) Uani 1 1 d . . .
H6 H 0.6844 -0.1613 0.3364 0.076 Uiso 1 1 calc R . .
C7 C 0.7030(3) -0.1136(4) 0.2336(4) 0.0510(15) Uani 1 1 d . . .
H7 H 0.6965 -0.1626 0.2054 0.061 Uiso 1 1 calc R . .
C8 C 0.7194(3) -0.0435(3) 0.1966(3) 0.0447(14) Uani 1 1 d . . .
C9 C 0.7312(3) -0.0427(3) 0.1151(3) 0.0428(13) Uani 1 1 d . . .
H9 H 0.7110 -0.0857 0.0816 0.051 Uiso 1 1 calc R . .
C10 C 0.7700(3) 0.0173(3) 0.0869(3) 0.0405(13) Uani 1 1 d . . .
B1 B 0.8032(4) 0.0953(4) 0.1428(4) 0.0417(15) Uani 1 1 d . . .
C11 C 0.5823(3) 0.2241(3) 0.3066(3) 0.0446(14) Uani 1 1 d . . .
C12 C 0.5073(3) 0.2427(4) 0.3189(3) 0.0473(14) Uani 1 1 d . . .
F12 F 0.44496(19) 0.2197(2) 0.2649(2) 0.0629(10) Uani 1 1 d . . .
C13 C 0.4937(4) 0.2847(4) 0.3833(4) 0.0521(16) Uani 1 1 d . . .
F13 F 0.4205(2) 0.3013(2) 0.3920(2) 0.0745(11) Uani 1 1 d . . .
C14 C 0.5571(4) 0.3075(4) 0.4399(4) 0.0557(17) Uani 1 1 d . . .
F14 F 0.5455(3) 0.3467(2) 0.5037(2) 0.0768(12) Uani 1 1 d . . .
C15 C 0.6323(4) 0.2888(4) 0.4321(4) 0.0500(15) Uani 1 1 d . . .
F15 F 0.6931(2) 0.3115(2) 0.4863(2) 0.0654(10) Uani 1 1 d . . .
C16 C 0.6438(3) 0.2482(3) 0.3648(4) 0.0476(14) Uani 1 1 d . . .
F16 F 0.71883(19) 0.2330(2) 0.3592(2) 0.0564(9) Uani 1 1 d . . .
C21 C 0.5373(3) 0.2387(3) 0.1417(3) 0.0444(14) Uani 1 1 d . . .
C22 C 0.5658(3) 0.3148(3) 0.1305(4) 0.0486(14) Uani 1 1 d . . .
F22 F 0.6305(2) 0.3411(2) 0.1796(2) 0.0637(10) Uani 1 1 d . . .
C23 C 0.5289(4) 0.3674(4) 0.0729(4) 0.0601(17) Uani 1 1 d . . .
F23 F 0.5601(3) 0.4406(2) 0.0659(3) 0.0884(13) Uani 1 1 d . . .
C24 C 0.4607(5) 0.3436(5) 0.0252(4) 0.070(2) Uani 1 1 d . . .
F24 F 0.4235(3) 0.3951(3) -0.0295(3) 0.0968(15) Uani 1 1 d . . .
C25 C 0.4301(4) 0.2693(5) 0.0347(4) 0.0674(19) Uani 1 1 d . . .
F25 F 0.3626(3) 0.2471(3) -0.0125(3) 0.1017(16) Uani 1 1 d . . .
C26 C 0.4668(4) 0.2183(4) 0.0919(4) 0.0519(15) Uani 1 1 d . . .
F26 F 0.4305(2) 0.1483(2) 0.1006(3) 0.0781(12) Uani 1 1 d . . .
C31 C 0.5495(3) 0.0755(3) 0.2120(4) 0.0478(14) Uani 1 1 d . . .
C32 C 0.5446(3) 0.0312(4) 0.1427(4) 0.0507(15) Uani 1 1 d . . .
F32 F 0.5676(2) 0.0661(2) 0.0820(2) 0.0635(10) Uani 1 1 d . . .
C33 C 0.5180(4) -0.0478(4) 0.1357(5) 0.0668(19) Uani 1 1 d . . .
F33 F 0.5167(3) -0.0881(3) 0.0684(3) 0.0923(14) Uani 1 1 d . . .
C34 C 0.4946(4) -0.0836(4) 0.1974(6) 0.076(2) Uani 1 1 d . . .
F34 F 0.4686(3) -0.1601(3) 0.1911(4) 0.121(2) Uani 1 1 d . . .
C35 C 0.4983(4) -0.0434(4) 0.2657(5) 0.073(2) Uani 1 1 d . . .
F35 F 0.4751(3) -0.0791(3) 0.3276(3) 0.1140(18) Uani 1 1 d . . .
C36 C 0.5257(4) 0.0357(4) 0.2732(4) 0.0578(17) Uani 1 1 d . . .
F36 F 0.5288(3) 0.0715(2) 0.3434(2) 0.0763(11) Uani 1 1 d . . .
C41 C 0.8847(3) 0.0762(3) 0.2054(3) 0.0392(13) Uani 1 1 d . . .
C42 C 0.9286(3) 0.0055(3) 0.2128(3) 0.0416(13) Uani 1 1 d . . .
F42 F 0.90765(19) -0.05876(19) 0.16409(19) 0.0531(8) Uani 1 1 d . . .
C43 C 0.9959(4) -0.0072(4) 0.2688(4) 0.0494(15) Uani 1 1 d . . .
F43 F 1.0345(2) -0.0787(2) 0.2721(2) 0.0659(10) Uani 1 1 d . . .
C44 C 1.0225(4) 0.0527(4) 0.3211(4) 0.0586(17) Uani 1 1 d . . .
F44 F 1.0882(2) 0.0415(3) 0.3768(2) 0.0856(13) Uani 1 1 d . . .
C45 C 0.9820(4) 0.1236(4) 0.3181(4) 0.0543(16) Uani 1 1 d . . .
F45 F 1.0072(2) 0.1842(2) 0.3694(2) 0.0760(12) Uani 1 1 d . . .
C46 C 0.9151(3) 0.1338(3) 0.2618(3) 0.0477(14) Uani 1 1 d . . .
F46 F 0.8773(2) 0.20573(19) 0.2620(2) 0.0604(9) Uani 1 1 d . . .
C51 C 0.8099(3) 0.1747(3) 0.0858(3) 0.0430(13) Uani 1 1 d . . .
C52 C 0.8770(4) 0.2176(3) 0.0797(3) 0.0471(14) Uani 1 1 d . . .
F52 F 0.9472(2) 0.1978(2) 0.1238(2) 0.0618(10) Uani 1 1 d . . .
C53 C 0.8790(4) 0.2829(4) 0.0295(4) 0.0591(18) Uani 1 1 d . . .
F53 F 0.9477(3) 0.3198(2) 0.0266(2) 0.0814(12) Uani 1 1 d . . .
C54 C 0.8117(5) 0.3080(4) -0.0189(4) 0.0681(19) Uani 1 1 d . . .
F54 F 0.8127(3) 0.3704(3) -0.0682(3) 0.1011(16) Uani 1 1 d . . .
C55 C 0.7427(4) 0.2670(4) -0.0163(4) 0.0622(18) Uani 1 1 d . . .
F55 F 0.6754(3) 0.2917(3) -0.0621(3) 0.0928(14) Uani 1 1 d . . .
C56 C 0.7438(4) 0.2022(4) 0.0337(3) 0.0493(15) Uani 1 1 d . . .
F56 F 0.6742(2) 0.1634(2) 0.0282(2) 0.0595(9) Uani 1 1 d . . .
C61 C 0.7803(3) 0.0112(3) 0.0039(3) 0.0398(13) Uani 1 1 d . . .
C62 C 0.7182(3) -0.0041(4) -0.0579(4) 0.0494(15) Uani 1 1 d . . .
F62 F 0.64466(19) -0.0106(2) -0.0442(2) 0.0642(10) Uani 1 1 d . . .
C63 C 0.7273(4) -0.0109(4) -0.1347(4) 0.0554(16) Uani 1 1 d . . .
F63 F 0.6650(2) -0.0263(3) -0.1923(2) 0.0838(13) Uani 1 1 d . . .
C64 C 0.8008(4) -0.0013(4) -0.1530(4) 0.0568(16) Uani 1 1 d . . .
F64 F 0.8098(2) -0.0094(3) -0.2278(2) 0.0801(12) Uani 1 1 d . . .
C65 C 0.8630(3) 0.0146(4) -0.0946(4) 0.0493(15) Uani 1 1 d . . .
F65 F 0.9351(2) 0.0233(3) -0.1119(2) 0.0703(11) Uani 1 1 d . . .
C66 C 0.8528(3) 0.0221(3) -0.0187(3) 0.0440(13) Uani 1 1 d . . .
F66 F 0.91651(18) 0.0386(2) 0.03618(19) 0.0552(9) Uani 1 1 d . . .
C101 C 0.258(2) 0.2310(15) 0.2557(15) 0.146(6) Uani 0.317(10) 1 d PDU A 1
H10A H 0.3136 0.2172 0.2583 0.175 Uiso 0.317(10) 1 calc PR A 1
H10B H 0.2388 0.1972 0.2944 0.175 Uiso 0.317(10) 1 calc PR A 1
Cl11 Cl 0.2099(13) 0.2063(9) 0.1685(9) 0.193(6) Uani 0.317(10) 1 d PDU A 1
Cl12 Cl 0.2534(18) 0.3262(14) 0.2821(14) 0.267(9) Uani 0.317(10) 1 d PDU A 1
C102 C 0.1931(12) 0.2206(8) 0.2629(8) 0.146(6) Uani 0.683(10) 1 d PDU A 2
H10C H 0.2388 0.1857 0.2628 0.175 Uiso 0.683(10) 1 calc PR A 2
H10D H 0.1654 0.1988 0.3025 0.175 Uiso 0.683(10) 1 calc PR A 2
Cl13 Cl 0.1355(5) 0.2094(4) 0.1787(4) 0.171(3) Uani 0.683(10) 1 d PDU A 2
Cl14 Cl 0.2268(5) 0.3104(4) 0.2940(4) 0.156(2) Uani 0.683(10) 1 d PDU A 2
C201 C 0.1871(8) 0.428(2) 0.0829(10) 0.159(7) Uani 0.607(12) 1 d PDU B 1
H20A H 0.1995 0.4772 0.1144 0.190 Uiso 0.607(12) 1 calc PR B 1
H20B H 0.1792 0.3840 0.1187 0.190 Uiso 0.607(12) 1 calc PR B 1
Cl21 Cl 0.2634(5) 0.4048(6) 0.0425(7) 0.222(4) Uani 0.607(12) 1 d PDU B 1
Cl22 Cl 0.1039(5) 0.4426(8) 0.0194(6) 0.197(4) Uani 0.607(12) 1 d PDU B 1
C202 C 0.2003(16) 0.411(3) 0.1011(15) 0.159(7) Uani 0.393(12) 1 d PDU B 2
H20C H 0.2110 0.4692 0.1115 0.190 Uiso 0.393(12) 1 calc PR B 2
H20D H 0.1753 0.3907 0.1433 0.190 Uiso 0.393(12) 1 calc PR B 2
Cl23 Cl 0.2849(8) 0.3646(12) 0.1062(11) 0.239(7) Uani 0.393(12) 1 d PDU B 2
Cl24 Cl 0.1365(10) 0.4035(9) 0.0177(10) 0.189(5) Uani 0.393(12) 1 d PDU B 2

loop_
_atom_site_aniso_label
_atom_site_aniso_U_11
_atom_site_aniso_U_22
_atom_site_aniso_U_33
_atom_site_aniso_U_23
_atom_site_aniso_U_13
_atom_site_aniso_U_12
P1 0.0403(8) 0.0408(8) 0.0469(9) 0.0010(7) 0.0124(6) 0.0001(6)
C1 0.045(3) 0.038(3) 0.045(3) -0.002(3) 0.014(3) -0.005(2)
C2 0.048(3) 0.038(3) 0.041(3) -0.003(2) 0.013(3) -0.001(3)
C3 0.039(3) 0.042(3) 0.047(3) 0.007(3) 0.015(2) 0.005(2)
C4 0.053(4) 0.048(3) 0.054(4) 0.003(3) 0.018(3) 0.012(3)
C5 0.065(4) 0.062(4) 0.063(4) 0.017(4) 0.029(3) 0.019(3)
C6 0.067(4) 0.049(4) 0.082(5) 0.022(4) 0.035(4) 0.013(3)
C7 0.049(4) 0.043(3) 0.063(4) 0.014(3) 0.016(3) 0.007(3)
C8 0.041(3) 0.043(3) 0.051(4) 0.007(3) 0.011(3) 0.007(2)
C9 0.040(3) 0.036(3) 0.053(4) -0.003(3) 0.010(3) -0.002(2)
C10 0.037(3) 0.040(3) 0.045(3) -0.003(3) 0.009(2) 0.004(2)
B1 0.043(4) 0.039(3) 0.045(4) -0.005(3) 0.013(3) 0.002(3)
C11 0.046(3) 0.043(3) 0.048(3) 0.005(3) 0.018(3) 0.003(3)
C12 0.045(3) 0.050(3) 0.049(4) 0.004(3) 0.014(3) 0.003(3)
F12 0.0406(19) 0.081(3) 0.069(2) -0.003(2) 0.0162(17) -0.0010(17)
C13 0.055(4) 0.048(3) 0.061(4) 0.005(3) 0.030(3) 0.008(3)
F13 0.065(2) 0.085(3) 0.085(3) 0.003(2) 0.043(2) 0.017(2)
C14 0.080(5) 0.044(4) 0.052(4) -0.003(3) 0.033(4) 0.005(3)
F14 0.101(3) 0.073(3) 0.065(2) -0.012(2) 0.039(2) 0.010(2)
C15 0.058(4) 0.044(3) 0.048(4) 0.000(3) 0.010(3) -0.001(3)
F15 0.075(3) 0.068(2) 0.053(2) -0.0092(18) 0.0104(19) -0.0058(19)
C16 0.043(3) 0.043(3) 0.060(4) 0.006(3) 0.017(3) 0.003(3)
F16 0.048(2) 0.061(2) 0.060(2) -0.0062(17) 0.0109(16) 0.0016(16)
C21 0.044(3) 0.045(3) 0.046(3) -0.001(3) 0.013(3) 0.000(3)
C22 0.051(4) 0.040(3) 0.056(4) 0.001(3) 0.015(3) 0.000(3)
F22 0.057(2) 0.0437(19) 0.089(3) -0.0011(18) 0.011(2) -0.0042(16)
C23 0.079(5) 0.043(4) 0.066(4) 0.014(3) 0.032(4) 0.003(3)
F23 0.109(3) 0.053(2) 0.110(3) 0.025(2) 0.038(3) 0.006(2)
C24 0.085(5) 0.073(5) 0.051(4) 0.011(4) 0.011(4) 0.021(4)
F24 0.126(4) 0.088(3) 0.072(3) 0.032(2) 0.009(3) 0.041(3)
C25 0.071(5) 0.068(5) 0.057(4) 0.002(4) -0.003(4) 0.008(4)
F25 0.091(3) 0.096(3) 0.095(3) 0.001(3) -0.040(3) 0.010(3)
C26 0.052(4) 0.043(3) 0.057(4) 0.004(3) 0.002(3) -0.001(3)
F26 0.060(2) 0.060(2) 0.102(3) 0.011(2) -0.018(2) -0.0085(19)
C31 0.037(3) 0.047(3) 0.061(4) 0.006(3) 0.013(3) 0.002(3)
C32 0.045(3) 0.048(4) 0.058(4) 0.001(3) 0.008(3) -0.001(3)
F32 0.068(2) 0.065(2) 0.059(2) -0.0127(19) 0.0137(18) -0.0063(18)
C33 0.052(4) 0.050(4) 0.094(6) -0.019(4) 0.003(4) -0.002(3)
F33 0.093(3) 0.068(3) 0.110(4) -0.037(3) 0.002(3) -0.008(2)
C34 0.065(5) 0.041(4) 0.123(7) 0.002(5) 0.020(5) -0.010(3)
F34 0.132(4) 0.047(3) 0.179(6) 0.001(3) 0.019(4) -0.030(3)
C35 0.072(5) 0.053(4) 0.096(6) 0.023(4) 0.022(4) -0.002(4)
F35 0.139(4) 0.077(3) 0.132(4) 0.036(3) 0.041(4) -0.027(3)
C36 0.057(4) 0.046(4) 0.071(5) 0.006(3) 0.014(3) -0.004(3)
F36 0.099(3) 0.068(2) 0.068(3) 0.013(2) 0.033(2) -0.012(2)
C41 0.039(3) 0.040(3) 0.041(3) -0.002(3) 0.013(2) -0.002(2)
C42 0.043(3) 0.040(3) 0.044(3) -0.004(3) 0.014(3) -0.002(3)
F42 0.059(2) 0.0442(19) 0.056(2) -0.0062(16) 0.0098(16) 0.0072(15)
C43 0.051(4) 0.049(4) 0.050(4) 0.003(3) 0.013(3) 0.006(3)
F43 0.061(2) 0.059(2) 0.075(3) 0.0119(19) 0.0066(18) 0.0145(18)
C44 0.051(4) 0.069(5) 0.050(4) 0.012(3) -0.005(3) -0.002(3)
F44 0.072(3) 0.093(3) 0.077(3) 0.006(2) -0.025(2) 0.000(2)
C45 0.060(4) 0.054(4) 0.044(4) -0.009(3) 0.000(3) -0.014(3)
F45 0.085(3) 0.071(3) 0.064(2) -0.016(2) -0.009(2) -0.021(2)
C46 0.053(4) 0.043(3) 0.049(4) -0.001(3) 0.014(3) 0.001(3)
F46 0.066(2) 0.0438(19) 0.071(2) -0.0135(17) 0.0124(18) 0.0003(17)
C51 0.050(3) 0.040(3) 0.043(3) -0.005(3) 0.018(3) -0.001(3)
C52 0.053(4) 0.046(3) 0.044(3) -0.007(3) 0.013(3) -0.008(3)
F52 0.051(2) 0.071(2) 0.065(2) 0.0018(19) 0.0172(18) -0.0167(18)
C53 0.081(5) 0.044(4) 0.062(4) -0.006(3) 0.037(4) -0.018(3)
F53 0.097(3) 0.068(3) 0.088(3) 0.001(2) 0.040(2) -0.035(2)
C54 0.093(6) 0.050(4) 0.066(5) 0.016(4) 0.028(4) 0.006(4)
F54 0.145(4) 0.069(3) 0.094(3) 0.040(3) 0.036(3) -0.002(3)
C55 0.073(5) 0.061(4) 0.054(4) 0.008(3) 0.013(3) 0.009(4)
F55 0.096(3) 0.099(3) 0.079(3) 0.037(3) 0.006(2) 0.024(3)
C56 0.057(4) 0.046(3) 0.048(4) -0.001(3) 0.017(3) 0.001(3)
F56 0.050(2) 0.065(2) 0.062(2) 0.0066(18) 0.0093(16) -0.0005(17)
C61 0.043(3) 0.035(3) 0.043(3) 0.001(2) 0.012(3) 0.000(2)
C62 0.039(3) 0.055(4) 0.054(4) -0.006(3) 0.008(3) -0.002(3)
F62 0.044(2) 0.083(3) 0.065(2) -0.012(2) 0.0089(16) -0.0084(18)
C63 0.052(4) 0.063(4) 0.046(4) -0.009(3) -0.004(3) -0.002(3)
F63 0.065(2) 0.124(4) 0.056(2) -0.018(2) -0.0060(19) -0.004(2)
C64 0.064(4) 0.067(4) 0.041(4) -0.001(3) 0.015(3) 0.008(3)
F64 0.086(3) 0.113(3) 0.042(2) -0.005(2) 0.0158(19) 0.009(2)
C65 0.046(3) 0.056(4) 0.049(4) 0.001(3) 0.016(3) 0.003(3)
F65 0.060(2) 0.099(3) 0.058(2) 0.005(2) 0.0261(18) 0.007(2)
C66 0.048(3) 0.041(3) 0.042(3) -0.002(3) 0.007(3) 0.000(3)
F66 0.0429(19) 0.075(2) 0.048(2) -0.0024(17) 0.0100(15) -0.0035(16)
C101 0.156(9) 0.143(8) 0.135(8) -0.009(6) 0.018(7) -0.010(7)
Cl11 0.219(10) 0.177(8) 0.185(9) -0.018(7) 0.049(7) 0.018(8)
Cl12 0.260(12) 0.254(12) 0.274(12) 0.011(9) 0.021(9) -0.030(9)
C102 0.156(9) 0.143(8) 0.135(8) -0.009(6) 0.018(7) -0.010(7)
Cl13 0.173(6) 0.154(4) 0.159(4) -0.010(3) -0.034(4) -0.006(4)
Cl14 0.185(5) 0.135(4) 0.134(4) -0.001(3) -0.002(3) -0.076(3)
C201 0.168(8) 0.155(9) 0.149(9) -0.002(7) 0.021(7) 0.012(6)
Cl21 0.196(6) 0.254(7) 0.224(8) 0.035(6) 0.057(6) 0.051(5)
Cl22 0.181(6) 0.237(8) 0.173(6) 0.035(6) 0.034(5) -0.045(6)
C202 0.168(8) 0.155(9) 0.149(9) -0.002(7) 0.021(7) 0.012(6)
Cl23 0.216(9) 0.263(10) 0.247(10) -0.012(8) 0.066(8) 0.012(7)
Cl24 0.216(9) 0.168(8) 0.171(8) -0.036(6) 0.005(7) 0.004(7)

loop_
_atom_type_symbol
_atom_type_description
_atom_type_scat_dispersion_real
_atom_type_scat_dispersion_imag
_atom_type_scat_source
C C 0.0181 0.0091 'International Tables Vol C Tables 4.2.6.8 and 6.1.1.4'
H H 0.0000 0.0000 'International Tables Vol C Tables 4.2.6.8 and 6.1.1.4'
B B 0.0090 0.0039 'International Tables Vol C Tables 4.2.6.8 and 6.1.1.4'
F F 0.0727 0.0534 'International Tables Vol C Tables 4.2.6.8 and 6.1.1.4'
P P 0.2955 0.4335 'International Tables Vol C Tables 4.2.6.8 and 6.1.1.4'
Cl Cl 0.3639 0.7018 'International Tables Vol C Tables 4.2.6.8 and 6.1.1.4'

loop_
_geom_angle_atom_site_label_1
_geom_angle_atom_site_label_2
_geom_angle_atom_site_label_3
_geom_angle
C1 P1 C11 117.4(3)
C1 P1 C31 111.2(3)
C11 P1 C31 110.1(3)
C1 P1 C21 105.0(3)
C11 P1 C21 103.1(3)
C31 P1 C21 109.3(3)
C2 C1 P1 128.0(4)
C2 C1 H1 116.0
P1 C1 H1 116.0
C1 C2 C3 121.7(5)
C1 C2 B1 124.9(5)
C3 C2 B1 113.0(5)
C4 C3 C8 119.8(5)
C4 C3 C2 122.9(5)
C8 C3 C2 117.4(5)
C3 C4 C5 120.1(6)
C3 C4 H4 119.9
C5 C4 H4 119.9
C6 C5 C4 119.6(6)
C6 C5 H5 120.2
C4 C5 H5 120.2
C5 C6 C7 120.7(6)
C5 C6 H6 119.7
C7 C6 H6 119.7
C8 C7 C6 120.9(6)
C8 C7 H7 119.5
C6 C7 H7 119.5
C7 C8 C3 118.6(5)
C7 C8 C9 122.4(5)
C3 C8 C9 118.9(5)
C10 C9 C8 122.0(5)
C10 C9 H9 119.0
C8 C9 H9 119.0
C9 C10 C61 117.7(5)
C9 C10 B1 120.4(5)
C61 C10 B1 121.9(5)
C2 B1 C41 105.2(5)
C2 B1 C10 101.9(4)
C41 B1 C10 113.6(5)
C2 B1 C51 113.5(5)
C41 B1 C51 113.4(5)
C10 B1 C51 108.9(5)
C16 C11 C12 116.0(5)
C16 C11 P1 124.7(4)
C12 C11 P1 119.3(5)
F12 C12 C13 118.0(5)
F12 C12 C11 118.8(5)
C13 C12 C11 123.2(6)
F13 C13 C12 120.7(6)
F13 C13 C14 120.6(6)
C12 C13 C14 118.7(6)
F14 C14 C15 119.3(6)
F14 C14 C13 119.9(6)
C15 C14 C13 120.7(6)
F15 C15 C14 120.6(6)
F15 C15 C16 120.5(5)
C14 C15 C16 118.9(6)
F16 C16 C11 121.0(5)
F16 C16 C15 116.5(5)
C11 C16 C15 122.5(5)
C22 C21 C26 115.3(5)
C22 C21 P1 118.4(4)
C26 C21 P1 126.3(4)
F22 C22 C21 119.0(5)
F22 C22 C23 118.0(5)
C21 C22 C23 123.0(6)
F23 C23 C24 121.6(6)
F23 C23 C22 119.5(7)
C24 C23 C22 119.0(6)
F24 C24 C25 120.7(7)
F24 C24 C23 119.3(7)
C25 C24 C23 120.0(6)
F25 C25 C24 119.1(6)
F25 C25 C26 120.5(7)
C24 C25 C26 120.4(7)
F26 C26 C25 116.7(6)
F26 C26 C21 120.8(5)
C25 C26 C21 122.4(6)
C36 C31 C32 115.9(6)
C36 C31 P1 125.5(5)
C32 C31 P1 118.4(5)
F32 C32 C33 119.1(6)
F32 C32 C31 118.6(5)
C33 C32 C31 122.3(6)
F33 C33 C34 121.0(7)
F33 C33 C32 119.7(7)
C34 C33 C32 119.3(7)
F34 C34 C35 119.6(8)
F34 C34 C33 119.7(8)
C35 C34 C33 120.6(7)
C34 C35 F35 120.8(7)
C34 C35 C36 120.2(7)
F35 C35 C36 119.0(8)
F36 C36 C31 121.5(6)
F36 C36 C35 116.9(6)
C31 C36 C35 121.6(7)
C42 C41 C46 112.4(5)
C42 C41 B1 127.7(5)
C46 C41 B1 119.8(5)
F42 C42 C43 114.1(5)
F42 C42 C41 121.4(5)
C43 C42 C41 124.5(5)
F43 C43 C44 120.2(6)
F43 C43 C42 120.3(5)
C44 C43 C42 119.5(5)
F44 C44 C45 120.1(6)
F44 C44 C43 120.5(6)
C45 C44 C43 119.4(6)
F45 C45 C44 120.7(6)
F45 C45 C46 119.9(6)
C44 C45 C46 119.4(6)
F46 C46 C45 116.6(5)
F46 C46 C41 118.7(5)
C45 C46 C41 124.7(6)
C52 C51 C56 112.6(5)
C52 C51 B1 127.2(5)
C56 C51 B1 120.0(5)
F52 C52 C51 121.0(5)
F52 C52 C53 114.5(5)
C51 C52 C53 124.5(6)
F53 C53 C54 119.8(6)
F53 C53 C52 120.1(7)
C54 C53 C52 120.1(6)
F54 C54 C53 120.9(7)
F54 C54 C55 120.8(7)
C53 C54 C55 118.3(6)
F55 C55 C56 120.9(6)
F55 C55 C54 119.5(6)
C56 C55 C54 119.6(6)
F56 C56 C55 114.8(6)
F56 C56 C51 120.3(5)
C55 C56 C51 124.9(6)
C62 C61 C66 114.3(5)
C62 C61 C10 122.8(5)
C66 C61 C10 122.9(5)
F62 C62 C63 116.9(5)
F62 C62 C61 119.9(5)
C63 C62 C61 123.2(5)
F63 C63 C62 120.6(6)
F63 C63 C64 119.7(6)
C62 C63 C64 119.7(6)
F64 C64 C65 121.3(6)
F64 C64 C63 119.6(6)
C65 C64 C63 119.1(6)
F65 C65 C64 119.5(5)
F65 C65 C66 120.0(5)
C64 C65 C66 120.5(5)
F66 C66 C65 117.5(5)
F66 C66 C61 119.3(5)
C65 C66 C61 123.2(5)
Cl11 C101 Cl12 117.0(11)
Cl11 C101 H10A 108.1
Cl12 C101 H10A 108.1
Cl11 C101 H10B 108.1
Cl12 C101 H10B 108.1
H10A C101 H10B 107.3
Cl13 C102 Cl14 121.4(9)
Cl13 C102 H10C 107.0
Cl14 C102 H10C 107.0
Cl13 C102 H10D 107.0
Cl14 C102 H10D 107.0
H10C C102 H10D 106.7
Cl21 C201 Cl22 114.6(9)
Cl21 C201 H20A 108.6
Cl22 C201 H20A 108.6
Cl21 C201 H20B 108.6
Cl22 C201 H20B 108.6
H20A C201 H20B 107.6
Cl23 C202 Cl24 116.8(11)
Cl23 C202 H20C 108.1
Cl24 C202 H20C 108.1
Cl23 C202 H20D 108.1
Cl24 C202 H20D 108.1
H20C C202 H20D 107.3

loop_
_geom_bond_atom_site_label_1
_geom_bond_atom_site_label_2
_geom_bond_distance
P1 C1 1.765(5)
P1 C11 1.794(6)
P1 C31 1.797(6)
P1 C21 1.814(6)
C1 C2 1.358(8)
C1 H1 0.9400
C2 C3 1.467(8)
C2 B1 1.627(8)
C3 C4 1.384(8)
C3 C8 1.423(8)
C4 C5 1.407(9)
C4 H4 0.9400
C5 C6 1.367(10)
C5 H5 0.9400
C6 C7 1.393(9)
C6 H6 0.9400
C7 C8 1.377(8)
C7 H7 0.9400
C8 C9 1.466(8)
C9 C10 1.339(7)
C9 H9 0.9400
C10 C61 1.488(7)
C10 B1 1.647(8)
B1 C41 1.640(8)
B1 C51 1.659(9)
C11 C16 1.380(8)
C11 C12 1.392(8)
C12 F12 1.343(7)
C12 C13 1.371(8)
C13 F13 1.334(7)
C13 C14 1.379(9)
C14 F14 1.328(7)
C14 C15 1.371(9)
C15 F15 1.324(7)
C15 C16 1.392(8)
C16 F16 1.345(6)
C21 C22 1.376(8)
C21 C26 1.395(8)
C22 F22 1.343(7)
C22 C23 1.385(9)
C23 F23 1.337(7)
C23 C24 1.364(10)
C24 F24 1.343(8)
C24 C25 1.358(11)
C25 F25 1.343(8)
C25 C26 1.361(9)
C26 F26 1.337(7)
C31 C36 1.377(9)
C31 C32 1.395(9)
C32 F32 1.325(7)
C32 C33 1.379(9)
C33 F33 1.339(8)
C33 C34 1.350(11)
C34 F34 1.337(8)
C34 C35 1.349(11)
C35 F35 1.351(8)
C35 C36 1.384(10)
C36 F36 1.345(8)
C41 C42 1.385(7)
C41 C46 1.393(8)
C42 F42 1.360(6)
C42 C43 1.383(8)
C43 F43 1.352(7)
C43 C44 1.360(9)
C44 F44 1.358(7)
C44 C45 1.361(9)
C45 F45 1.353(7)
C45 C46 1.376(8)
C46 F46 1.354(6)
C51 C52 1.380(8)
C51 C56 1.392(8)
C52 F52 1.348(7)
C52 C53 1.389(9)
C53 F53 1.347(7)
C53 C54 1.364(10)
C54 F54 1.340(7)
C54 C55 1.382(10)
C55 F55 1.343(8)
C55 C56 1.374(9)
C56 F56 1.353(7)
C61 C62 1.389(8)
C61 C66 1.397(8)
C62 F62 1.346(6)
C62 C63 1.374(9)
C63 F63 1.349(7)
C63 C64 1.379(9)
C64 F64 1.342(7)
C64 C65 1.356(9)
C65 F65 1.348(7)
C65 C66 1.365(8)
C66 F66 1.342(6)
C101 Cl11 1.633(10)
C101 Cl12 1.642(10)
C101 H10A 0.9800
C101 H10B 0.9800
C102 Cl13 1.614(9)
C102 Cl14 1.644(9)
C102 H10C 0.9800
C102 H10D 0.9800
C201 Cl21 1.654(9)
C201 Cl22 1.657(9)
C201 H20A 0.9800
C201 H20B 0.9800
C202 Cl23 1.645(10)
C202 Cl24 1.649(10)
C202 H20C 0.9800
C202 H20D 0.9800

loop_
_geom_torsion_atom_site_label_1
_geom_torsion_atom_site_label_2
_geom_torsion_atom_site_label_3
_geom_torsion_atom_site_label_4
_geom_torsion
C11 P1 C1 C2 109.6(5)
C31 P1 C1 C2 -18.4(6)
C21 P1 C1 C2 -136.5(5)
P1 C1 C2 C3 -19.1(8)
P1 C1 C2 B1 152.6(5)
C1 C2 C3 C4 -53.2(8)
B1 C2 C3 C4 134.2(6)
C1 C2 C3 C8 128.1(6)
B1 C2 C3 C8 -44.5(7)
C8 C3 C4 C5 -2.7(8)
C2 C3 C4 C5 178.7(5)
C3 C4 C5 C6 -1.5(9)
C4 C5 C6 C7 3.0(10)
C5 C6 C7 C8 -0.2(10)
C6 C7 C8 C3 -4.0(9)
C6 C7 C8 C9 176.9(5)
C4 C3 C8 C7 5.4(8)
C2 C3 C8 C7 -175.9(5)
C4 C3 C8 C9 -175.5(5)
C2 C3 C8 C9 3.2(8)
C7 C8 C9 C10 -158.9(6)
C3 C8 C9 C10 22.0(8)
C8 C9 C10 C61 178.6(5)
C8 C9 C10 B1 -2.5(8)
C1 C2 B1 C41 125.0(6)
C3 C2 B1 C41 -62.7(6)
C1 C2 B1 C10 -116.3(6)
C3 C2 B1 C10 56.0(6)
C1 C2 B1 C51 0.5(8)
C3 C2 B1 C51 172.8(5)
C9 C10 B1 C2 -34.0(7)
C61 C10 B1 C2 144.9(5)
C9 C10 B1 C41 78.6(6)
C61 C10 B1 C41 -102.6(6)
C9 C10 B1 C51 -154.1(5)
C61 C10 B1 C51 24.8(7)
C1 P1 C11 C16 -10.6(6)
C31 P1 C11 C16 118.0(5)
C21 P1 C11 C16 -125.4(5)
C1 P1 C11 C12 167.4(4)
C31 P1 C11 C12 -64.0(5)
C21 P1 C11 C12 52.5(5)
C16 C11 C12 F12 -178.9(5)
P1 C11 C12 F12 3.0(7)
C16 C11 C12 C13 2.1(9)
P1 C11 C12 C13 -176.1(5)
F12 C12 C13 F13 0.5(8)
C11 C12 C13 F13 179.6(5)
F12 C12 C13 C14 178.9(5)
C11 C12 C13 C14 -2.1(9)
F13 C13 C14 F14 -0.2(9)
C12 C13 C14 F14 -178.6(5)
F13 C13 C14 C15 178.5(5)
C12 C13 C14 C15 0.1(9)
F14 C14 C15 F15 -1.9(9)
C13 C14 C15 F15 179.4(5)
F14 C14 C15 C16 -179.6(5)
C13 C14 C15 C16 1.7(9)
C12 C11 C16 F16 179.7(5)
P1 C11 C16 F16 -2.3(8)
C12 C11 C16 C15 -0.2(8)
P1 C11 C16 C15 177.9(4)
F15 C15 C16 F16 0.8(8)
C14 C15 C16 F16 178.5(5)
F15 C15 C16 C11 -179.4(5)
C14 C15 C16 C11 -1.6(9)
C1 P1 C21 C22 -54.1(5)
C11 P1 C21 C22 69.4(5)
C31 P1 C21 C22 -173.5(5)
C1 P1 C21 C26 125.2(5)
C11 P1 C21 C26 -111.3(6)
C31 P1 C21 C26 5.8(6)
C26 C21 C22 F22 175.5(5)
P1 C21 C22 F22 -5.1(7)
C26 C21 C22 C23 -1.5(9)
P1 C21 C22 C23 177.9(5)
F22 C22 C23 F23 2.7(9)
C21 C22 C23 F23 179.8(6)
F22 C22 C23 C24 -176.4(6)
C21 C22 C23 C24 0.6(10)
F23 C23 C24 F24 -0.9(10)
C22 C23 C24 F24 178.3(6)
F23 C23 C24 C25 -179.0(6)
C22 C23 C24 C25 0.1(11)
F24 C24 C25 F25 1.5(11)
C23 C24 C25 F25 179.6(7)
F24 C24 C25 C26 -178.0(6)
C23 C24 C25 C26 0.1(11)
F25 C25 C26 F26 -3.4(10)
C24 C25 C26 F26 176.1(6)
F25 C25 C26 C21 179.4(6)
C24 C25 C26 C21 -1.1(11)
C22 C21 C26 F26 -175.3(5)
P1 C21 C26 F26 5.4(9)
C22 C21 C26 C25 1.8(9)
P1 C21 C26 C25 -177.5(5)
C1 P1 C31 C36 119.2(5)
C11 P1 C31 C36 -12.7(6)
C21 P1 C31 C36 -125.3(5)
C1 P1 C31 C32 -55.1(5)
C11 P1 C31 C32 173.0(4)
C21 P1 C31 C32 60.4(5)
C36 C31 C32 F32 -179.2(5)
P1 C31 C32 F32 -4.4(7)
C36 C31 C32 C33 -0.3(9)
P1 C31 C32 C33 174.5(5)
F32 C32 C33 F33 0.8(9)
C31 C32 C33 F33 -178.1(6)
F32 C32 C33 C34 180.0(6)
C31 C32 C33 C34 1.1(10)
F33 C33 C34 F34 -0.9(11)
C32 C33 C34 F34 179.9(6)
F33 C33 C34 C35 178.0(7)
C32 C33 C34 C35 -1.2(11)
F34 C34 C35 F35 -1.0(11)
C33 C34 C35 F35 -179.9(7)
F34 C34 C35 C36 179.5(7)
C33 C34 C35 C36 0.6(12)
C32 C31 C36 F36 179.0(5)
P1 C31 C36 F36 4.6(9)
C32 C31 C36 C35 -0.3(9)
P1 C31 C36 C35 -174.7(5)
C34 C35 C36 F36 -179.1(7)
F35 C35 C36 F36 1.3(10)
C34 C35 C36 C31 0.2(11)
F35 C35 C36 C31 -179.4(6)
C2 B1 C41 C42 114.1(6)
C10 B1 C41 C42 3.6(8)
C51 B1 C41 C42 -121.4(6)
C2 B1 C41 C46 -62.8(6)
C10 B1 C41 C46 -173.3(5)
C51 B1 C41 C46 61.7(6)
C46 C41 C42 F42 178.7(5)
B1 C41 C42 F42 1.6(8)
C46 C41 C42 C43 -0.9(8)
B1 C41 C42 C43 -178.0(5)
F42 C42 C43 F43 -0.3(8)
C41 C42 C43 F43 179.3(5)
F42 C42 C43 C44 -179.8(5)
C41 C42 C43 C44 -0.1(9)
F43 C43 C44 F44 0.3(9)
C42 C43 C44 F44 179.7(5)
F43 C43 C44 C45 -178.6(6)
C42 C43 C44 C45 0.9(9)
F44 C44 C45 F45 1.2(10)
C43 C44 C45 F45 -180.0(6)
F44 C44 C45 C46 -179.4(6)
C43 C44 C45 C46 -0.5(10)
F45 C45 C46 F46 -0.6(8)
C44 C45 C46 F46 179.9(5)
F45 C45 C46 C41 178.8(5)
C44 C45 C46 C41 -0.6(10)
C42 C41 C46 F46 -179.3(5)
B1 C41 C46 F46 -1.9(8)
C42 C41 C46 C45 1.3(8)
B1 C41 C46 C45 178.6(6)
C2 B1 C51 C52 128.4(6)
C41 B1 C51 C52 8.5(8)
C10 B1 C51 C52 -118.9(6)
C2 B1 C51 C56 -55.2(7)
C41 B1 C51 C56 -175.2(5)
C10 B1 C51 C56 57.4(6)
C56 C51 C52 F52 -177.8(5)
B1 C51 C52 F52 -1.3(9)
C56 C51 C52 C53 2.1(8)
B1 C51 C52 C53 178.7(5)
F52 C52 C53 F53 1.4(8)
C51 C52 C53 F53 -178.6(5)
F52 C52 C53 C54 179.1(6)
C51 C52 C53 C54 -0.9(10)
F53 C53 C54 F54 -1.7(10)
C52 C53 C54 F54 -179.4(6)
F53 C53 C54 C55 177.8(6)
C52 C53 C54 C55 0.1(10)
F54 C54 C55 F55 -2.0(10)
C53 C54 C55 F55 178.5(6)
F54 C54 C55 C56 178.7(6)
C53 C54 C55 C56 -0.8(10)
F55 C55 C56 F56 4.6(9)
C54 C55 C56 F56 -176.2(6)
F55 C55 C56 C51 -176.9(6)
C54 C55 C56 C51 2.3(10)
C52 C51 C56 F56 175.5(5)
B1 C51 C56 F56 -1.3(8)
C52 C51 C56 C55 -2.9(9)
B1 C51 C56 C55 -179.7(6)
C9 C10 C61 C62 50.7(8)
B1 C10 C61 C62 -128.2(6)
C9 C10 C61 C66 -130.8(6)
B1 C10 C61 C66 50.3(7)
C66 C61 C62 F62 -175.8(5)
C10 C61 C62 F62 2.7(8)
C66 C61 C62 C63 2.4(9)
C10 C61 C62 C63 -179.0(6)
F62 C62 C63 F63 -2.2(9)
C61 C62 C63 F63 179.5(6)
F62 C62 C63 C64 177.2(6)
C61 C62 C63 C64 -1.1(10)
F63 C63 C64 F64 -1.7(10)
C62 C63 C64 F64 178.9(6)
F63 C63 C64 C65 179.6(6)
C62 C63 C64 C65 0.2(10)
F64 C64 C65 F65 0.7(9)
C63 C64 C65 F65 179.3(6)
F64 C64 C65 C66 -179.6(6)
C63 C64 C65 C66 -1.0(10)
F65 C65 C66 F66 0.3(8)
C64 C65 C66 F66 -179.4(5)
F65 C65 C66 C61 -177.7(5)
C64 C65 C66 C61 2.5(9)
C62 C61 C66 F66 178.8(5)
C10 C61 C66 F66 0.3(8)
C62 C61 C66 C65 -3.1(8)
C10 C61 C66 C65 178.3(5)
